data_2209118
loop_
_publ_author_name
'Cai-Feng Ding'
'Mei-Ling Zhang'
'Xue-Mei Li'
'Shu-Sheng Zhang'

_publ_section_title
;
 Bis[2-(1<i>H</i>-benzimidazol-1-yl)ethyl] ether monohydrate
;
_journal_coeditor_code CF2024
_journal_issue 6
_journal_name_full 'Acta Crystallographica Section E'
_journal_page_first o2531
_journal_page_last o2532
_journal_paper_doi 10.1107/S1600536806019088
_journal_volume 62
_journal_year 2006
_chemical_formula_iupac 'C18 H18 N4 O, H2 O'
_chemical_formula_moiety 'C18 H18 N4 O, H2 O'
_chemical_formula_sum 'C18 H20 N4 O2'
_chemical_formula_weight 324.38
_chemical_name_systematic
;
Bis[2-(1H-benzimidazol-1-yl)ethyl] ether monohydrate
;
_space_group_IT_number 61
_symmetry_cell_setting orthorhombic
_symmetry_space_group_name_Hall '-P 2ac 2ab'
_symmetry_space_group_name_H-M 'P b c a'
_atom_sites_solution_hydrogens geom
_atom_sites_solution_primary direct
_atom_sites_solution_secondary difmap
_audit_creation_method SHELXL-97
_cell_angle_alpha 90.00
_cell_angle_beta 90.00
_cell_angle_gamma 90.00
_cell_formula_units_Z 8
_cell_length_a 18.230(3)
_cell_length_b 9.4065(16)
_cell_length_c 19.578(3)
_cell_measurement_reflns_used 4253
_cell_measurement_temperature 293(2)
_cell_measurement_theta_max 25.8
_cell_measurement_theta_min 2.4
_cell_volume 3357.2(9)
_computing_cell_refinement 'SAINT (Siemens, 1996)'
_computing_data_collection 'SMART (Siemens, 1996)'
_computing_data_reduction SAINT
_computing_molecular_graphics SHELXTL
_computing_publication_material
;
SHELXTL, PARST (Nardelli, 1995) and PLATON (Spek, 2003)
;
_computing_structure_refinement SHELXTL
_computing_structure_solution 'SHELXTL (Sheldrick, 1997)'
_diffrn_ambient_temperature 293(2)
_diffrn_detector_area_resol_mean 8.33
_diffrn_measured_fraction_theta_full 0.994
_diffrn_measured_fraction_theta_max 0.994
_diffrn_measurement_device_type 'Siemens SMART 1000 CCD area-detector'
_diffrn_measurement_method \w
_diffrn_radiation_monochromator graphite
_diffrn_radiation_source 'fine-focus sealed tube'
_diffrn_radiation_type MoK\a
_diffrn_radiation_wavelength 0.71073
_diffrn_reflns_av_R_equivalents 0.0306
_diffrn_reflns_av_sigmaI/netI 0.0206
_diffrn_reflns_limit_h_max 22
_diffrn_reflns_limit_h_min -15
_diffrn_reflns_limit_k_max 11
_diffrn_reflns_limit_k_min -11
_diffrn_reflns_limit_l_max 20
_diffrn_reflns_limit_l_min -24
_diffrn_reflns_number 17849
_diffrn_reflns_theta_full 26.10
_diffrn_reflns_theta_max 26.10
_diffrn_reflns_theta_min 2.08
_diffrn_standards_number 0
_exptl_absorpt_coefficient_mu 0.086
_exptl_absorpt_correction_T_max 0.991
_exptl_absorpt_correction_T_min 0.961
_exptl_absorpt_correction_type multi-scan
_exptl_absorpt_process_details '(SADABS; Sheldrick, 1996)'
_exptl_crystal_colour colourless
_exptl_crystal_density_diffrn 1.284
_exptl_crystal_density_method 'not measured'
_exptl_crystal_description plate
_exptl_crystal_F_000 1376
_exptl_crystal_size_max 0.46
_exptl_crystal_size_mid 0.34
_exptl_crystal_size_min 0.10
_refine_diff_density_max 0.130
_refine_diff_density_min -0.147
_refine_ls_extinction_method none
_refine_ls_goodness_of_fit_ref 1.045
_refine_ls_hydrogen_treatment mixed
_refine_ls_matrix_type full
_refine_ls_number_parameters 225
_refine_ls_number_reflns 3319
_refine_ls_number_restraints 0
_refine_ls_restrained_S_all 1.045
_refine_ls_R_factor_all 0.0549
_refine_ls_R_factor_gt 0.0385
_refine_ls_shift/su_max 0.000
_refine_ls_shift/su_mean 0.000
_refine_ls_structure_factor_coef Fsqd
_refine_ls_weighting_details 'calc w=1/[\s^2^(Fo^2^)+(0.0436P)^2^+0.4543P] where P=(Fo^2^+2Fc^2^)/3'
_refine_ls_weighting_scheme calc
_refine_ls_wR_factor_gt 0.0910
_refine_ls_wR_factor_ref 0.1006
_reflns_number_gt 2536
_reflns_number_total 3319
_reflns_threshold_expression I>2\s(I)
_cod_data_source_file cf2024.cif
_cod_data_source_block I
_cod_depositor_comments
;
The following automatic conversions were performed:
'_symmetry_cell_setting' value 'Orthorhombic' changed to 'orthorhombic'
according to '/home/saulius/struct/CIF-dictionaries/cif_core.dic'
dictionary named 'cif_core.dic' version 2.4.1 from 2010-06-29.

Automatic conversion script
Id: cif_fix_enum 1527 2010-12-29 10:47:43Z saulius 

The following automatic conversions were performed:

'_symmetry_cell_setting' value 'Orthorhombic' changed to
'orthorhombic' according to
/home/saulius/struct/CIF-dictionaries/cif_core.dic dictionary named
'cif_core.dic' version 2.4.1 from 2010-06-29.

Automatic conversion script
Id: cif_fix_values 1715 2011-07-08 13:25:40Z adriana 
;
_cod_original_cell_volume 3357.2(10)
_cod_database_code 2209118
_cod_database_fobs_code 2209118

loop_
_symmetry_equiv_pos_as_xyz
'x, y, z'
'-x+1/2, -y, z+1/2'
'-x, y+1/2, -z+1/2'
'x+1/2, -y+1/2, -z'
'-x, -y, -z'
'x-1/2, y, -z-1/2'
'x, -y-1/2, z-1/2'
'-x-1/2, y-1/2, z'

loop_
_atom_site_type_symbol
_atom_site_label
_atom_site_fract_x
_atom_site_fract_y
_atom_site_fract_z
_atom_site_U_iso_or_equiv
_atom_site_adp_type
_atom_site_calc_flag
_atom_site_refinement_flags
_atom_site_occupancy
O O1 0.16613(5) 0.57575(11) 0.34219(5) 0.0554(3) Uani d . 1
N N1 0.07058(6) 0.34889(12) 0.30281(6) 0.0503(3) Uani d . 1
N N2 0.03898(6) 0.23259(13) 0.39807(6) 0.0554(3) Uani d . 1
N N3 0.20997(7) 0.60202(13) 0.48353(6) 0.0562(3) Uani d . 1
N N4 0.15284(7) 0.44652(17) 0.55207(7) 0.0675(4) Uani d . 1
C C1 0.08199(7) 0.20679(14) 0.28914(7) 0.0465(3) Uani d . 1
C C2 0.10645(8) 0.13668(18) 0.23108(8) 0.0628(4) Uani d . 1
H H2B 0.1190 0.1857 0.1915 0.075 Uiso calc R 1
C C3 0.11119(10) -0.0083(2) 0.23500(10) 0.0751(5) Uani d . 1
H H3A 0.1277 -0.0591 0.1972 0.090 Uiso calc R 1
C C4 0.09198(9) -0.08159(18) 0.29407(10) 0.0732(5) Uani d . 1
H H4B 0.0963 -0.1801 0.2948 0.088 Uiso calc R 1
C C5 0.06682(8) -0.01280(16) 0.35151(9) 0.0600(4) Uani d . 1
H H5A 0.0537 -0.0630 0.3906 0.072 Uiso calc R 1
C C6 0.06177(7) 0.13511(15) 0.34888(7) 0.0471(3) Uani d . 1
C C7 0.04553(8) 0.35586(16) 0.36789(8) 0.0552(4) Uani d . 1
H H7A 0.0340 0.4412 0.3893 0.066 Uiso calc R 1
C C8 0.09085(9) 0.46878(16) 0.25954(8) 0.0607(4) Uani d . 1
H H8A 0.0559 0.5453 0.2662 0.073 Uiso calc R 1
H H8B 0.0885 0.4399 0.2120 0.073 Uiso calc R 1
C C9 0.16667(9) 0.52209(17) 0.27510(7) 0.0546(4) Uani d . 1
H H9A 0.2019 0.4453 0.2712 0.065 Uiso calc R 1
H H9B 0.1803 0.5964 0.2432 0.065 Uiso calc R 1
C C10 0.23183(8) 0.64483(16) 0.36116(7) 0.0574(4) Uani d . 1
H H10A 0.2437 0.7186 0.3284 0.069 Uiso calc R 1
H H10B 0.2720 0.5772 0.3624 0.069 Uiso calc R 1
C C11 0.22045(10) 0.70860(17) 0.43062(9) 0.0686(5) Uani d . 1
H H11A 0.2627 0.7666 0.4422 0.082 Uiso calc R 1
H H11B 0.1778 0.7703 0.4293 0.082 Uiso calc R 1
C C12 0.14570(8) 0.5456(2) 0.50569(8) 0.0670(5) Uani d . 1
H H12A 0.1003 0.5750 0.4892 0.080 Uiso calc R 1
C C13 0.26440(8) 0.53302(15) 0.51928(7) 0.0485(3) Uani d . 1
C C14 0.34028(8) 0.54576(17) 0.51741(8) 0.0575(4) Uani d . 1
H H14A 0.3635 0.6120 0.4896 0.069 Uiso calc R 1
C C15 0.37896(9) 0.45572(19) 0.55871(8) 0.0655(4) Uani d . 1
H H15A 0.4299 0.4607 0.5588 0.079 Uiso calc R 1
C C16 0.34446(10) 0.35711(19) 0.60047(8) 0.0666(4) Uani d . 1
H H16A 0.3729 0.2972 0.6274 0.080 Uiso calc R 1
C C17 0.26937(9) 0.34559(17) 0.60311(7) 0.0622(4) Uani d . 1
H H17A 0.2467 0.2798 0.6316 0.075 Uiso calc R 1
C C18 0.22842(8) 0.43598(16) 0.56154(7) 0.0525(4) Uani d . 1
O O1W 0.00965(7) 0.29809(17) 0.54666(8) 0.0775(4) Uani d . 1
H H1W1 0.0541(14) 0.333(2) 0.5576(10) 0.105(8) Uiso d . 1
H H2W1 0.0155(14) 0.262(3) 0.5045(15) 0.131(10) Uiso d . 1

loop_
_atom_site_aniso_label
_atom_site_aniso_U_11
_atom_site_aniso_U_22
_atom_site_aniso_U_33
_atom_site_aniso_U_12
_atom_site_aniso_U_13
_atom_site_aniso_U_23
O1 0.0492(6) 0.0694(7) 0.0476(5) -0.0113(5) -0.0001(4) -0.0023(5)
N1 0.0513(7) 0.0516(7) 0.0481(7) -0.0059(5) -0.0045(5) 0.0044(5)
N2 0.0534(7) 0.0626(8) 0.0502(7) -0.0063(6) 0.0048(5) 0.0014(6)
N3 0.0551(8) 0.0633(8) 0.0504(7) 0.0067(6) -0.0079(6) -0.0093(6)
N4 0.0513(8) 0.0972(11) 0.0539(8) -0.0039(7) 0.0041(6) -0.0109(8)
C1 0.0393(7) 0.0518(8) 0.0483(8) -0.0061(6) -0.0054(6) -0.0019(6)
C2 0.0581(10) 0.0767(11) 0.0537(9) -0.0102(8) 0.0025(7) -0.0089(8)
C3 0.0664(11) 0.0779(12) 0.0808(13) 0.0014(9) 0.0035(9) -0.0269(10)
C4 0.0601(11) 0.0535(9) 0.1059(15) 0.0060(8) -0.0120(10) -0.0131(10)
C5 0.0478(9) 0.0560(9) 0.0763(11) -0.0046(7) -0.0099(8) 0.0109(8)
C6 0.0363(7) 0.0531(8) 0.0519(8) -0.0043(6) -0.0043(6) 0.0029(7)
C7 0.0517(9) 0.0560(9) 0.0581(9) -0.0022(7) 0.0006(7) -0.0056(8)
C8 0.0681(10) 0.0589(9) 0.0552(9) -0.0115(8) -0.0159(7) 0.0147(7)
C9 0.0603(9) 0.0606(9) 0.0428(8) -0.0094(7) -0.0016(6) 0.0088(7)
C10 0.0538(9) 0.0589(9) 0.0596(9) -0.0123(7) -0.0088(7) 0.0072(7)
C11 0.0832(12) 0.0529(9) 0.0697(11) 0.0036(8) -0.0213(9) -0.0057(8)
C12 0.0455(9) 0.0941(13) 0.0614(10) 0.0101(9) -0.0062(7) -0.0211(10)
C13 0.0492(8) 0.0545(8) 0.0417(7) 0.0029(6) -0.0042(6) -0.0126(6)
C14 0.0519(9) 0.0659(10) 0.0548(9) -0.0077(7) -0.0002(7) -0.0070(8)
C15 0.0500(9) 0.0853(12) 0.0611(10) 0.0053(8) -0.0070(7) -0.0097(9)
C16 0.0710(11) 0.0786(11) 0.0503(9) 0.0176(9) -0.0100(8) -0.0062(8)
C17 0.0765(12) 0.0698(10) 0.0404(8) -0.0019(8) 0.0026(7) -0.0030(7)
C18 0.0502(9) 0.0674(10) 0.0399(7) -0.0019(7) 0.0030(6) -0.0141(7)
O1W 0.0548(8) 0.1017(10) 0.0759(9) 0.0040(7) 0.0161(6) 0.0099(8)

loop_
_atom_type_symbol
_atom_type_description
_atom_type_scat_dispersion_real
_atom_type_scat_dispersion_imag
_atom_type_scat_source
C C 0.0033 0.0016 'International Tables Vol C Tables 4.2.6.8 and 6.1.1.4'
H H 0.0000 0.0000 'International Tables Vol C Tables 4.2.6.8 and 6.1.1.4'
N N 0.0061 0.0033 'International Tables Vol C Tables 4.2.6.8 and 6.1.1.4'
O O 0.0106 0.0060 'International Tables Vol C Tables 4.2.6.8 and 6.1.1.4'

loop_
_geom_angle_atom_site_label_1
_geom_angle_atom_site_label_2
_geom_angle_atom_site_label_3
_geom_angle
C9 O1 C10 113.87(11)
C7 N1 C1 106.27(11)
C7 N1 C8 126.46(13)
C1 N1 C8 126.78(12)
C7 N2 C6 104.13(12)
C12 N3 C13 105.97(13)
C12 N3 C11 127.64(14)
C13 N3 C11 126.33(13)
C12 N4 C18 103.97(13)
N1 C1 C2 131.92(14)
N1 C1 C6 105.38(12)
C2 C1 C6 122.70(14)
C3 C2 C1 116.61(16)
C3 C2 H2B 121.7
C1 C2 H2B 121.7
C2 C3 C4 121.62(16)
C2 C3 H3A 119.2
C4 C3 H3A 119.2
C5 C4 C3 122.03(16)
C5 C4 H4B 119.0
C3 C4 H4B 119.0
C4 C5 C6 117.43(16)
C4 C5 H5A 121.3
C6 C5 H5A 121.3
N2 C6 C5 130.57(14)
N2 C6 C1 109.83(12)
C5 C6 C1 119.60(14)
N2 C7 N1 114.39(13)
N2 C7 H7A 122.8
N1 C7 H7A 122.8
N1 C8 C9 111.94(12)
N1 C8 H8A 109.2
C9 C8 H8A 109.2
N1 C8 H8B 109.2
C9 C8 H8B 109.2
H8A C8 H8B 107.9
O1 C9 C8 107.63(12)
O1 C9 H9A 110.2
C8 C9 H9A 110.2
O1 C9 H9B 110.2
C8 C9 H9B 110.2
H9A C9 H9B 108.5
O1 C10 C11 107.75(13)
O1 C10 H10A 110.2
C11 C10 H10A 110.2
O1 C10 H10B 110.2
C11 C10 H10B 110.2
H10A C10 H10B 108.5
N3 C11 C10 112.84(13)
N3 C11 H11A 109.0
C10 C11 H11A 109.0
N3 C11 H11B 109.0
C10 C11 H11B 109.0
H11A C11 H11B 107.8
N4 C12 N3 114.50(14)
N4 C12 H12A 122.8
N3 C12 H12A 122.8
N3 C13 C14 131.58(14)
N3 C13 C18 105.72(13)
C14 C13 C18 122.69(13)
C15 C14 C13 116.40(15)
C15 C14 H14A 121.8
C13 C14 H14A 121.8
C14 C15 C16 121.95(15)
C14 C15 H15A 119.0
C16 C15 H15A 119.0
C17 C16 C15 121.77(15)
C17 C16 H16A 119.1
C15 C16 H16A 119.1
C16 C17 C18 117.62(15)
C16 C17 H17A 121.2
C18 C17 H17A 121.2
N4 C18 C17 130.58(15)
N4 C18 C13 109.83(13)
C17 C18 C13 119.56(14)
H1W1 O1W H2W1 104(2)

loop_
_geom_bond_atom_site_label_1
_geom_bond_atom_site_label_2
_geom_bond_distance
O1 C9 1.4070(16)
O1 C10 1.4123(17)
N1 C7 1.3551(18)
N1 C1 1.3790(17)
N1 C8 1.4580(18)
N2 C7 1.3069(19)
N2 C6 1.3932(18)
N3 C12 1.357(2)
N3 C13 1.3770(18)
N3 C11 1.454(2)
N4 C12 1.308(2)
N4 C18 1.3937(18)
C1 C2 1.388(2)
C1 C6 1.3994(18)
C2 C3 1.369(2)
C2 H2B 0.930
C3 C4 1.391(2)
C3 H3A 0.930
C4 C5 1.376(2)
C4 H4B 0.930
C5 C6 1.395(2)
C5 H5A 0.930
C7 H7A 0.930
C8 C9 1.502(2)
C8 H8A 0.970
C8 H8B 0.970
C9 H9A 0.970
C9 H9B 0.970
C10 C11 1.501(2)
C10 H10A 0.970
C10 H10B 0.970
C11 H11A 0.970
C11 H11B 0.970
C12 H12A 0.930
C13 C14 1.389(2)
C13 C18 1.396(2)
C14 C15 1.367(2)
C14 H14A 0.930
C15 C16 1.387(2)
C15 H15A 0.930
C16 C17 1.374(2)
C16 H16A 0.930
C17 C18 1.394(2)
C17 H17A 0.930
O1W H1W1 0.90(2)
O1W H2W1 0.90(3)

loop_
_geom_hbond_atom_site_label_D
_geom_hbond_atom_site_label_H
_geom_hbond_atom_site_label_A
_geom_hbond_site_symmetry_A
_geom_hbond_distance_DH
_geom_hbond_distance_HA
_geom_hbond_distance_DA
_geom_hbond_angle_DHA
_geom_hbond_publ_flag
O1W H1W1 N4 1_555 0.90(2) 2.10(2) 2.962(2) 161(2) yes
O1W H2W1 N2 1_555 0.90(3) 2.15(3) 3.021(2) 165(3) yes
C12 H12A O1W 5_566 0.93 2.44 3.352(2) 168 yes

loop_
_geom_torsion_atom_site_label_1
_geom_torsion_atom_site_label_2
_geom_torsion_atom_site_label_3
_geom_torsion_atom_site_label_4
_geom_torsion
C7 N1 C1 C2 179.35(14)
C8 N1 C1 C2 -8.3(2)
C7 N1 C1 C6 0.45(14)
C8 N1 C1 C6 172.83(12)
N1 C1 C2 C3 -179.73(15)
C6 C1 C2 C3 -1.0(2)
C1 C2 C3 C4 0.4(2)
C2 C3 C4 C5 0.4(3)
C3 C4 C5 C6 -0.6(2)
C7 N2 C6 C5 179.96(14)
C7 N2 C6 C1 0.19(14)
C4 C5 C6 N2 -179.69(14)
C4 C5 C6 C1 0.1(2)
N1 C1 C6 N2 -0.41(14)
C2 C1 C6 N2 -179.44(12)
N1 C1 C6 C5 179.80(12)
C2 C1 C6 C5 0.8(2)
C6 N2 C7 N1 0.11(16)
C1 N1 C7 N2 -0.37(16)
C8 N1 C7 N2 -172.78(13)
C7 N1 C8 C9 80.84(18)
C1 N1 C8 C9 -90.05(17)
C10 O1 C9 C8 -173.02(12)
N1 C8 C9 O1 -64.56(17)
C9 O1 C10 C11 174.41(12)
C12 N3 C11 C10 -91.23(18)
C13 N3 C11 C10 85.57(17)
O1 C10 C11 N3 65.81(16)
C18 N4 C12 N3 -0.08(17)
C13 N3 C12 N4 -0.22(17)
C11 N3 C12 N4 177.10(14)
C12 N3 C13 C14 179.33(14)
C11 N3 C13 C14 2.0(2)
C12 N3 C13 C18 0.42(14)
C11 N3 C13 C18 -176.95(13)
N3 C13 C14 C15 -177.67(14)
C18 C13 C14 C15 1.1(2)
C13 C14 C15 C16 -0.2(2)
C14 C15 C16 C17 -0.7(2)
C15 C16 C17 C18 0.7(2)
C12 N4 C18 C17 -177.84(15)
C12 N4 C18 C13 0.36(16)
C16 C17 C18 N4 178.23(14)
C16 C17 C18 C13 0.2(2)
N3 C13 C18 N4 -0.49(15)
C14 C13 C18 N4 -179.52(13)
N3 C13 C18 C17 177.94(12)
C14 C13 C18 C17 -1.1(2)

loop_
_cod_related_entry_id
_cod_related_entry_database
_cod_related_entry_code
1 ChemSpider 21128244
